data_7214336
loop_
_publ_author_name
'Tsymbal, Lyudmila V.'
'Lampeka, Yaroslaw D.'
'Boyko, Vyacheslaw I.'
'Kalchenko, Vitaly I.'
'Shishkina, Svitlana V.'
'Shishkin, Oleg V.'

_publ_section_title
;
 A ladder-type coordination polymer constructed from two macrocyclic units
 -- calix[4]arene tetracarboxylate and azamacrocyclic nickel(ii) complex
;
_journal_issue 18
_journal_name_full CrystEngComm
_journal_page_first 3707
_journal_paper_doi 10.1039/c3ce42279h
_journal_volume 16
_journal_year 2014
_chemical_formula_moiety 'C10 H26 N6 Ni, 2(Cl O4)'
_chemical_formula_sum 'C10 H26 Cl2 N6 Ni O8'
_chemical_formula_weight 487.98
_chemical_name_systematic
; 
 ? 
;
_space_group_IT_number 14
_symmetry_cell_setting monoclinic
_symmetry_space_group_name_Hall '-P 2ybc'
_symmetry_space_group_name_H-M 'P 1 21/c 1'
_atom_sites_solution_hydrogens difmap
_atom_sites_solution_primary direct
_atom_sites_solution_secondary difmap
_audit_creation_method SHELXL-97
_cell_angle_alpha 90.00
_cell_angle_beta 112.177(4)
_cell_angle_gamma 90.00
_cell_formula_units_Z 4
_cell_length_a 16.3018(5)
_cell_length_b 8.6598(2)
_cell_length_c 13.5660(4)
_cell_measurement_reflns_used 3964
_cell_measurement_temperature 100(2)
_cell_measurement_theta_max 32.0
_cell_measurement_theta_min 2.1
_cell_volume 1773.44(10)
_computing_cell_refinement
;
CrysAlis RED, Oxford Diffraction Ltd.,
Version 1.171.27p5 beta (release 01-04-2005 CrysAlis171 .NET)
(compiled Apr  1 2005,17:53:34)
;
_computing_data_collection
;
CrysAlis CCD, Oxford Diffraction Ltd.,
Version 1.171.27p5 beta (release 01-04-2005 CrysAlis171 .NET)
(compiled Apr  1 2005,17:53:34)
;
_computing_data_reduction
;
CrysAlis RED, Oxford Diffraction Ltd.,
Version 1.171.27p5 beta (release 01-04-2005 CrysAlis171 .NET)
(compiled Apr  1 2005,17:53:34)
;
_computing_molecular_graphics 'XP (Siemens, 1998)'
_computing_publication_material 'SHELXTL (Sheldrick, 1998)'
_computing_structure_refinement 'SHELXTL (Sheldrick, 1998)'
_computing_structure_solution 'SHELXTL (Sheldrick, 1998)'
_diffrn_ambient_temperature 100(2)
_diffrn_detector_area_resol_mean 16.1827
_diffrn_measured_fraction_theta_full 0.951
_diffrn_measured_fraction_theta_max 0.951
_diffrn_measurement_device_type Xcalibur"3
_diffrn_measurement_method \w-scans
_diffrn_radiation_monochromator graphite
_diffrn_radiation_source 'Enhance (Mo) X-ray Source'
_diffrn_radiation_type MoK\a
_diffrn_radiation_wavelength 0.71073
_diffrn_reflns_av_R_equivalents 0.0236
_diffrn_reflns_av_sigmaI/netI 0.0301
_diffrn_reflns_limit_h_max 21
_diffrn_reflns_limit_h_min -21
_diffrn_reflns_limit_k_max 11
_diffrn_reflns_limit_k_min -11
_diffrn_reflns_limit_l_max 17
_diffrn_reflns_limit_l_min -17
_diffrn_reflns_number 11917
_diffrn_reflns_theta_full 27.50
_diffrn_reflns_theta_max 27.50
_diffrn_reflns_theta_min 2.70
_diffrn_standards_interval_count 50
_diffrn_standards_number 2
_exptl_absorpt_coefficient_mu 1.451
_exptl_absorpt_correction_T_max 0.8685
_exptl_absorpt_correction_T_min 0.7601
_exptl_absorpt_correction_type multi-scan
_exptl_absorpt_process_details
;
CrysAlis RED, Oxford Diffraction Ltd.,
Version 1.171.27p5 beta (release 01-04-2005 CrysAlis171 .NET)
(compiled Apr  1 2005,17:53:34)
Empirical absorption correction using spherical harmonics,
 implemented in SCALE3 ABSPACK scaling algorithm.
;
_exptl_crystal_colour colourless
_exptl_crystal_density_diffrn 1.828
_exptl_crystal_density_method 'not measured'
_exptl_crystal_description block
_exptl_crystal_F_000 1016
_exptl_crystal_size_max 0.20
_exptl_crystal_size_mid 0.10
_exptl_crystal_size_min 0.10
_refine_diff_density_max 1.113
_refine_diff_density_min -0.435
_refine_diff_density_rms 0.102
_refine_ls_extinction_method none
_refine_ls_goodness_of_fit_ref 0.992
_refine_ls_hydrogen_treatment mixed
_refine_ls_matrix_type full
_refine_ls_number_parameters 262
_refine_ls_number_reflns 3872
_refine_ls_number_restraints 0
_refine_ls_restrained_S_all 0.992
_refine_ls_R_factor_all 0.0513
_refine_ls_R_factor_gt 0.0362
_refine_ls_shift/su_max 0.000
_refine_ls_shift/su_mean 0.000
_refine_ls_structure_factor_coef Fsqd
_refine_ls_weighting_details 'calc w=1/[\s^2^(Fo^2^)+(0.0651P)^2^+0.0000P] where P=(Fo^2^+2Fc^2^)/3'
_refine_ls_weighting_scheme calc
_refine_ls_wR_factor_gt 0.0887
_refine_ls_wR_factor_ref 0.0957
_reflns_number_gt 2985
_reflns_number_total 3872
_reflns_threshold_expression >2sigma(I)
_cod_data_source_file c3ce42279h2.cif
_cod_data_source_block 1
_cod_original_cell_volume 1773.44(9)
_cod_original_sg_symbol_H-M P2(1)/c
_cod_database_code 7214336

loop_
_symmetry_equiv_pos_as_xyz
'x, y, z'
'-x, y+1/2, -z+1/2'
'-x, -y, -z'
'x, -y-1/2, z-1/2'

loop_
_atom_site_label
_atom_site_type_symbol
_atom_site_fract_x
_atom_site_fract_y
_atom_site_fract_z
_atom_site_U_iso_or_equiv
_atom_site_adp_type
_atom_site_occupancy
_atom_site_symmetry_multiplicity
_atom_site_calc_flag
_atom_site_refinement_flags
Cl1 Cl 0.90809(4) 0.18154(7) 0.29240(5) 0.02027(15) Uani 1 1 d .
Cl2 Cl 0.59903(4) 0.84667(7) 0.23164(5) 0.01796(14) Uani 1 1 d .
O1 O 0.81444(14) 0.1979(3) 0.24172(19) 0.0463(6) Uani 1 1 d .
O2 O 0.93277(16) 0.1705(3) 0.40567(17) 0.0526(7) Uani 1 1 d .
O3 O 0.95052(16) 0.3189(3) 0.2755(2) 0.0533(7) Uani 1 1 d .
O4 O 0.94061(16) 0.0530(3) 0.25341(19) 0.0472(6) Uani 1 1 d .
O5 O 0.56235(14) 0.7959(3) 0.12288(15) 0.0368(5) Uani 1 1 d .
O6 O 0.60407(16) 0.7206(2) 0.30242(18) 0.0422(6) Uani 1 1 d .
O7 O 0.68674(13) 0.9070(3) 0.25586(17) 0.0378(5) Uani 1 1 d .
O8 O 0.54434(13) 0.9642(2) 0.24939(15) 0.0258(4) Uani 1 1 d .
Ni1 Ni 0.747484(18) 0.50077(3) 0.25954(2) 0.01186(10) Uani 1 1 d .
N1 N 0.79837(13) 0.5385(3) 0.41110(15) 0.0149(4) Uani 1 1 d .
H1N H 0.7664(17) 0.617(3) 0.422(2) 0.012(6) Uiso 1 1 d .
N2 N 0.70710(14) 0.3514(2) 0.46318(15) 0.0181(4) Uani 1 1 d .
N3 N 0.64749(13) 0.3900(2) 0.26859(15) 0.0142(4) Uani 1 1 d .
H3N H 0.610(2) 0.467(4) 0.270(3) 0.043(10) Uiso 1 1 d .
N4 N 0.69641(13) 0.4636(3) 0.10792(15) 0.0143(4) Uani 1 1 d .
H4N H 0.7268(18) 0.393(4) 0.096(2) 0.017(7) Uiso 1 1 d .
N5 N 0.78870(13) 0.6468(2) 0.05583(15) 0.0171(4) Uani 1 1 d .
N6 N 0.84745(13) 0.6113(2) 0.25078(15) 0.0147(4) Uani 1 1 d .
H6N H 0.8830(18) 0.542(3) 0.246(2) 0.009(6) Uiso 1 1 d .
C1 C 0.79500(16) 0.4069(3) 0.48260(18) 0.0183(5) Uani 1 1 d .
H1B H 0.8309 0.3203 0.4730 0.022 Uiso 1 1 calc R
H1A H 0.8224 0.4413 0.5576 0.022 Uiso 1 1 calc R
C2 C 0.66496(16) 0.2809(3) 0.36038(18) 0.0165(5) Uani 1 1 d .
H2B H 0.6080 0.2354 0.3560 0.020 Uiso 1 1 calc R
H2A H 0.7029 0.1957 0.3535 0.020 Uiso 1 1 calc R
C3 C 0.60202(16) 0.3056(3) 0.16637(17) 0.0158(5) Uani 1 1 d .
H3B H 0.5404 0.2798 0.1573 0.019 Uiso 1 1 calc R
H3A H 0.6339 0.2088 0.1651 0.019 Uiso 1 1 calc R
C4 C 0.60293(15) 0.4138(3) 0.07924(17) 0.0161(5) Uani 1 1 d .
H4A H 0.5812 0.3602 0.0096 0.019 Uiso 1 1 calc R
H4B H 0.5645 0.5043 0.0745 0.019 Uiso 1 1 calc R
C5 C 0.70045(16) 0.5923(3) 0.03543(18) 0.0174(5) Uani 1 1 d .
H5B H 0.6738 0.5559 -0.0392 0.021 Uiso 1 1 calc R
H5A H 0.6642 0.6797 0.0432 0.021 Uiso 1 1 calc R
C6 C 0.82961(16) 0.7196(3) 0.15830(18) 0.0171(5) Uani 1 1 d .
H6B H 0.7906 0.8039 0.1641 0.021 Uiso 1 1 calc R
H6A H 0.8863 0.7665 0.1629 0.021 Uiso 1 1 calc R
C7 C 0.89337(16) 0.6952(3) 0.35294(18) 0.0189(5) Uani 1 1 d .
H7B H 0.8620 0.7926 0.3544 0.023 Uiso 1 1 calc R
H7A H 0.9551 0.7200 0.3621 0.023 Uiso 1 1 calc R
C8 C 0.89174(15) 0.5871(3) 0.43931(18) 0.0180(5) Uani 1 1 d .
H8B H 0.9297 0.4961 0.4437 0.022 Uiso 1 1 calc R
H8A H 0.9139 0.6402 0.5091 0.022 Uiso 1 1 calc R
C9 C 0.65165(17) 0.4614(3) 0.49319(19) 0.0214(6) Uani 1 1 d .
H9C H 0.6814 0.4895 0.5683 0.032 Uiso 1 1 calc R
H9B H 0.5944 0.4136 0.4821 0.032 Uiso 1 1 calc R
H9A H 0.6422 0.5543 0.4491 0.032 Uiso 1 1 calc R
C10 C 0.84434(17) 0.5337(3) 0.02961(19) 0.0209(5) Uani 1 1 d .
H10C H 0.8149 0.5014 -0.0447 0.031 Uiso 1 1 calc R
H10B H 0.8536 0.4436 0.0763 0.031 Uiso 1 1 calc R
H10A H 0.9017 0.5806 0.0398 0.031 Uiso 1 1 calc R

loop_
_atom_site_aniso_label
_atom_site_aniso_U_11
_atom_site_aniso_U_22
_atom_site_aniso_U_33
_atom_site_aniso_U_23
_atom_site_aniso_U_13
_atom_site_aniso_U_12
Cl1 0.0191(3) 0.0156(3) 0.0268(3) 0.0026(2) 0.0094(2) 0.0025(2)
Cl2 0.0193(3) 0.0151(3) 0.0210(3) 0.0005(2) 0.0093(2) 0.0009(2)
O1 0.0251(11) 0.0477(16) 0.0582(15) -0.0006(12) 0.0067(10) 0.0056(11)
O2 0.0447(14) 0.082(2) 0.0336(12) 0.0079(12) 0.0178(10) 0.0190(13)
O3 0.0463(15) 0.0250(13) 0.104(2) 0.0197(13) 0.0454(15) 0.0065(11)
O4 0.0469(14) 0.0326(13) 0.0495(14) -0.0179(11) 0.0038(11) 0.0145(11)
O5 0.0341(11) 0.0443(14) 0.0295(11) -0.0129(10) 0.0090(9) 0.0018(10)
O6 0.0679(16) 0.0185(12) 0.0502(13) 0.0128(10) 0.0339(12) 0.0095(11)
O7 0.0250(10) 0.0515(15) 0.0397(11) -0.0083(10) 0.0154(9) -0.0042(10)
O8 0.0276(10) 0.0151(10) 0.0377(11) -0.0023(8) 0.0158(8) 0.0019(8)
Ni1 0.01183(16) 0.01047(17) 0.01240(15) -0.00005(11) 0.00358(11) -0.00053(12)
N1 0.0146(10) 0.0131(11) 0.0161(9) 0.0000(8) 0.0048(8) 0.0007(8)
N2 0.0229(11) 0.0154(11) 0.0168(9) -0.0014(8) 0.0084(8) -0.0006(9)
N3 0.0167(10) 0.0103(10) 0.0155(9) -0.0007(7) 0.0060(8) -0.0007(8)
N4 0.0132(10) 0.0139(11) 0.0156(9) 0.0001(8) 0.0051(8) 0.0007(8)
N5 0.0183(10) 0.0176(11) 0.0160(9) 0.0006(8) 0.0072(8) -0.0003(9)
N6 0.0139(10) 0.0132(11) 0.0160(9) -0.0017(8) 0.0043(8) 0.0014(9)
C1 0.0217(12) 0.0165(13) 0.0144(11) 0.0035(9) 0.0042(9) 0.0003(10)
C2 0.0225(12) 0.0107(12) 0.0170(11) 0.0005(9) 0.0081(9) -0.0016(10)
C3 0.0162(11) 0.0146(12) 0.0171(11) -0.0030(9) 0.0070(9) -0.0016(10)
C4 0.0150(11) 0.0163(13) 0.0156(11) -0.0014(9) 0.0043(9) 0.0003(10)
C5 0.0189(12) 0.0158(13) 0.0164(11) 0.0037(9) 0.0053(9) 0.0004(10)
C6 0.0199(12) 0.0124(13) 0.0188(11) 0.0002(9) 0.0070(10) -0.0026(10)
C7 0.0171(12) 0.0199(13) 0.0183(11) -0.0044(10) 0.0051(9) -0.0053(10)
C8 0.0125(11) 0.0210(14) 0.0175(11) -0.0032(10) 0.0021(9) -0.0015(10)
C9 0.0275(14) 0.0214(14) 0.0178(11) -0.0017(10) 0.0113(10) -0.0012(11)
C10 0.0237(13) 0.0214(14) 0.0206(11) -0.0015(10) 0.0117(10) -0.0017(11)

loop_
_atom_type_symbol
_atom_type_description
_atom_type_scat_dispersion_real
_atom_type_scat_dispersion_imag
_atom_type_scat_source
C C 0.0033 0.0016 'International Tables Vol C Tables 4.2.6.8 and 6.1.1.4'
H H 0.0000 0.0000 'International Tables Vol C Tables 4.2.6.8 and 6.1.1.4'
N N 0.0061 0.0033 'International Tables Vol C Tables 4.2.6.8 and 6.1.1.4'
O O 0.0106 0.0060 'International Tables Vol C Tables 4.2.6.8 and 6.1.1.4'
Cl Cl 0.1484 0.1585 'International Tables Vol C Tables 4.2.6.8 and 6.1.1.4'
Ni Ni 0.3393 1.1124 'International Tables Vol C Tables 4.2.6.8 and 6.1.1.4'

loop_
_geom_angle_atom_site_label_1
_geom_angle_atom_site_label_2
_geom_angle_atom_site_label_3
_geom_angle
O4 Cl1 O1 112.42(14)
O4 Cl1 O3 108.69(15)
O1 Cl1 O3 109.45(15)
O4 Cl1 O2 110.67(15)
O1 Cl1 O2 109.82(14)
O3 Cl1 O2 105.54(17)
O8 Cl2 O5 110.25(12)
O8 Cl2 O6 108.06(12)
O5 Cl2 O6 110.55(14)
O8 Cl2 O7 109.36(13)
O5 Cl2 O7 109.77(12)
O6 Cl2 O7 108.81(14)
N6 Ni1 N4 92.96(8)
N6 Ni1 N1 87.04(8)
N4 Ni1 N1 179.83(10)
N6 Ni1 N3 179.89(9)
N4 Ni1 N3 87.14(8)
N1 Ni1 N3 92.86(8)
C8 N1 C1 109.31(18)
C8 N1 Ni1 108.00(14)
C1 N1 Ni1 116.75(15)
C8 N1 H1N 110.2(17)
C1 N1 H1N 107.7(16)
Ni1 N1 H1N 104.8(16)
C2 N2 C1 113.44(18)
C2 N2 C9 115.1(2)
C1 N2 C9 114.0(2)
C3 N3 C2 109.53(19)
C3 N3 Ni1 108.57(14)
C2 N3 Ni1 117.63(15)
C3 N3 H3N 106(2)
C2 N3 H3N 111(2)
Ni1 N3 H3N 103(2)
C4 N4 C5 109.70(18)
C4 N4 Ni1 108.30(14)
C5 N4 Ni1 117.71(15)
C4 N4 H4N 111.0(19)
C5 N4 H4N 104.0(19)
Ni1 N4 H4N 105.9(19)
C5 N5 C6 113.24(18)
C5 N5 C10 113.5(2)
C6 N5 C10 115.00(19)
C7 N6 C6 110.03(19)
C7 N6 Ni1 108.87(14)
C6 N6 Ni1 117.27(15)
C7 N6 H6N 107.1(17)
C6 N6 H6N 107.2(17)
Ni1 N6 H6N 105.8(18)
N2 C1 N1 114.18(19)
N2 C1 H1B 108.7
N1 C1 H1B 108.7
N2 C1 H1A 108.7
N1 C1 H1A 108.7
H1B C1 H1A 107.6
N2 C2 N3 114.2(2)
N2 C2 H2B 108.7
N3 C2 H2B 108.7
N2 C2 H2A 108.7
N3 C2 H2A 108.7
H2B C2 H2A 107.6
N3 C3 C4 105.92(19)
N3 C3 H3B 110.6
C4 C3 H3B 110.6
N3 C3 H3A 110.6
C4 C3 H3A 110.6
H3B C3 H3A 108.7
N4 C4 C3 106.64(18)
N4 C4 H4A 110.4
C3 C4 H4A 110.4
N4 C4 H4B 110.4
C3 C4 H4B 110.4
H4A C4 H4B 108.6
N5 C5 N4 113.89(19)
N5 C5 H5B 108.8
N4 C5 H5B 108.8
N5 C5 H5A 108.8
N4 C5 H5A 108.8
H5B C5 H5A 107.7
N5 C6 N6 113.9(2)
N5 C6 H6B 108.8
N6 C6 H6B 108.8
N5 C6 H6A 108.8
N6 C6 H6A 108.8
H6B C6 H6A 107.7
N6 C7 C8 105.6(2)
N6 C7 H7B 110.6
C8 C7 H7B 110.6
N6 C7 H7A 110.6
C8 C7 H7A 110.6
H7B C7 H7A 108.7
N1 C8 C7 107.04(19)
N1 C8 H8B 110.3
C7 C8 H8B 110.3
N1 C8 H8A 110.3
C7 C8 H8A 110.3
H8B C8 H8A 108.6
N2 C9 H9C 109.5
N2 C9 H9B 109.5
H9C C9 H9B 109.5
N2 C9 H9A 109.5
H9C C9 H9A 109.5
H9B C9 H9A 109.5
N5 C10 H10C 109.5
N5 C10 H10B 109.5
H10C C10 H10B 109.5
N5 C10 H10A 109.5
H10C C10 H10A 109.5
H10B C10 H10A 109.5

loop_
_geom_bond_atom_site_label_1
_geom_bond_atom_site_label_2
_geom_bond_distance
Cl1 O4 1.419(2)
Cl1 O1 1.425(2)
Cl1 O3 1.437(2)
Cl1 O2 1.437(2)
Cl2 O8 1.4318(19)
Cl2 O5 1.436(2)
Cl2 O6 1.436(2)
Cl2 O7 1.439(2)
Ni1 N6 1.932(2)
Ni1 N4 1.9325(19)
Ni1 N1 1.9326(19)
Ni1 N3 1.935(2)
N1 C8 1.483(3)
N1 C1 1.511(3)
N1 H1N 0.90(3)
N2 C2 1.437(3)
N2 C1 1.438(3)
N2 C9 1.473(3)
N3 C3 1.494(3)
N3 C2 1.502(3)
N3 H3N 0.91(4)
N4 C4 1.487(3)
N4 C5 1.504(3)
N4 H4N 0.84(3)
N5 C5 1.438(3)
N5 C6 1.440(3)
N5 C10 1.467(3)
N6 C7 1.492(3)
N6 C6 1.504(3)
N6 H6N 0.85(3)
C1 H1B 0.9900
C1 H1A 0.9900
C2 H2B 0.9900
C2 H2A 0.9900
C3 C4 1.513(3)
C3 H3B 0.9900
C3 H3A 0.9900
C4 H4A 0.9900
C4 H4B 0.9900
C5 H5B 0.9900
C5 H5A 0.9900
C6 H6B 0.9900
C6 H6A 0.9900
C7 C8 1.508(3)
C7 H7B 0.9900
C7 H7A 0.9900
C8 H8B 0.9900
C8 H8A 0.9900
C9 H9C 0.9800
C9 H9B 0.9800
C9 H9A 0.9800
C10 H10C 0.9800
C10 H10B 0.9800
C10 H10A 0.9800

loop_
_geom_hbond_atom_site_label_D
_geom_hbond_atom_site_label_H
_geom_hbond_atom_site_label_A
_geom_hbond_distance_DH
_geom_hbond_distance_HA
_geom_hbond_distance_DA
_geom_hbond_angle_DHA
_geom_hbond_site_symmetry_A
N3 H3N O8 0.91(4) 2.43(4) 3.110(3) 132(3) 2_645
N3 H3N O6 0.91(4) 2.25(4) 3.025(3) 143(3) .
N6 H6N O3 0.85(3) 2.19(3) 2.987(3) 156(2) .
N1 H1N N5 0.90(3) 2.67(3) 3.397(3) 138(2) 4_576
N4 H4N N2 0.84(3) 2.72(3) 3.403(3) 140(2) 4_565

loop_
_geom_torsion_atom_site_label_1
_geom_torsion_atom_site_label_2
_geom_torsion_atom_site_label_3
_geom_torsion_atom_site_label_4
_geom_torsion
N6 Ni1 N1 C8 -15.36(17)
N3 Ni1 N1 C8 164.61(17)
N6 Ni1 N1 C1 -138.94(18)
N3 Ni1 N1 C1 41.03(17)
N4 Ni1 N3 C3 14.34(16)
N1 Ni1 N3 C3 -165.83(16)
N4 Ni1 N3 C2 139.36(17)
N1 Ni1 N3 C2 -40.82(17)
N6 Ni1 N4 C4 -165.06(17)
N3 Ni1 N4 C4 14.98(16)
N6 Ni1 N4 C5 -39.98(18)
N3 Ni1 N4 C5 140.05(18)
N4 Ni1 N6 C7 165.92(17)
N1 Ni1 N6 C7 -13.91(17)
N4 Ni1 N6 C6 40.24(18)
N1 Ni1 N6 C6 -139.59(18)
C2 N2 C1 N1 65.6(3)
C9 N2 C1 N1 -68.7(3)
C8 N1 C1 N2 179.26(19)
Ni1 N1 C1 N2 -57.8(2)
C1 N2 C2 N3 -64.7(3)
C9 N2 C2 N3 69.0(3)
C3 N3 C2 N2 -178.79(19)
Ni1 N3 C2 N2 56.7(2)
C2 N3 C3 C4 -169.39(18)
Ni1 N3 C3 C4 -39.7(2)
C5 N4 C4 C3 -170.27(19)
Ni1 N4 C4 C3 -40.6(2)
N3 C3 C4 N4 52.3(2)
C6 N5 C5 N4 -65.5(3)
C10 N5 C5 N4 68.0(3)
C4 N4 C5 N5 -179.02(19)
Ni1 N4 C5 N5 56.6(2)
C5 N5 C6 N6 66.1(3)
C10 N5 C6 N6 -66.7(3)
C7 N6 C6 N5 177.47(19)
Ni1 N6 C6 N5 -57.4(2)
C6 N6 C7 C8 169.07(19)
Ni1 N6 C7 C8 39.3(2)
C1 N1 C8 C7 169.0(2)
Ni1 N1 C8 C7 41.1(2)
N6 C7 C8 N1 -52.3(2)
